data_7226996
loop_
_publ_author_name
'Pop, Flavia'
'Lewis, William'
'Amabilino, David B.'

_publ_section_title
;
 Solid state supramolecular structure of diketopyrrolopyrrole
 chromophores: correlating stacking geometry with visible light absorption
;
_journal_issue 46
_journal_name_full CrystEngComm
_journal_page_first 8933
_journal_paper_doi 10.1039/C6CE02157C
_journal_volume 18
_journal_year 2016
_chemical_formula_moiety 'C26 H30 Br2 N2 O2 S2'
_chemical_formula_sum 'C26 H30 Br2 N2 O2 S2'
_chemical_formula_weight 626.46
_space_group_crystal_system monoclinic
_space_group_IT_number 14
_space_group_name_Hall '-P 2yn'
_space_group_name_H-M_alt 'P 1 21/n 1'
_symmetry_space_group_name_Hall '-P 2yn'
_symmetry_space_group_name_H-M 'P 1 21/n 1'
_atom_sites_solution_hydrogens geom
_atom_sites_solution_primary iterative
_atom_sites_solution_secondary difmap
_audit_creation_date 2016-10-04
_audit_creation_method
;
Olex2 1.2
(compiled 2016.09.09 svn.r3337 for OlexSys, GUI svn.r5227)
;
_audit_update_record
;
2016-10-05 deposited with the CCDC.
2016-11-03 downloaded from the CCDC.
;
_cell_angle_alpha 90
_cell_angle_beta 112.6632(15)
_cell_angle_gamma 90
_cell_formula_units_Z 2
_cell_length_a 15.8550(2)
_cell_length_b 5.37336(5)
_cell_length_c 16.5750(2)
_cell_measurement_reflns_used 15244
_cell_measurement_temperature 120(2)
_cell_measurement_theta_max 74.0350
_cell_measurement_theta_min 3.2640
_cell_volume 1303.07(3)
_computing_cell_refinement
;
CrysAlisPro, Agilent Technologies,
Version 1.171.37.35 (release 13-08-2014 CrysAlis171 .NET)
(compiled Aug 13 2014,18:06:01)
;
_computing_data_collection
;
CrysAlisPro, Agilent Technologies,
Version 1.171.37.35 (release 13-08-2014 CrysAlis171 .NET)
(compiled Aug 13 2014,18:06:01)
;
_computing_data_reduction
;
CrysAlisPro, Agilent Technologies,
Version 1.171.37.35 (release 13-08-2014 CrysAlis171 .NET)
(compiled Aug 13 2014,18:06:01)
;
_computing_molecular_graphics 'Olex2 (Dolomanov et al., 2009)'
_computing_publication_material 'Olex2 (Dolomanov et al., 2009)'
_computing_structure_refinement 'ShelXL (Sheldrick, 2015)'
_computing_structure_solution 'olex2.solve (Bourhis et al., 2015)'
_diffrn_ambient_environment N~2~
_diffrn_ambient_temperature 120(2)
_diffrn_crystal_treatment 'flash frozen in gaseous N2'
_diffrn_detector 'CCD area detector'
_diffrn_detector_area_resol_mean 10.3271
_diffrn_detector_type 'Agilent Diffraction Atlas detector'
_diffrn_measured_fraction_theta_full 0.994
_diffrn_measured_fraction_theta_max 0.994
_diffrn_measurement_details
;
  1 omega  -25.00   73.00   1.0000    5.0000
omega____ theta____ kappa____ phi______ frames
    -       42.7573  -77.0000 -120.0000 98

  2 omega   18.00  109.00   1.0000    5.0000
omega____ theta____ kappa____ phi______ frames
    -       42.7573   77.0000    0.0000 91

  3 omega  101.00  149.00   1.0000   20.0000
omega____ theta____ kappa____ phi______ frames
    -      104.5000   45.0000   90.0000 48

  4 omega   68.00  116.00   1.0000   20.0000
omega____ theta____ kappa____ phi______ frames
    -      104.5000 -125.0000  -90.0000 48

  5 omega  106.00  132.00   1.0000   20.0000
omega____ theta____ kappa____ phi______ frames
    -      104.5000   77.0000  150.0000 26

  6 omega   65.00  177.00   1.0000   20.0000
omega____ theta____ kappa____ phi______ frames
    -      104.5000   15.0000   30.0000 112

  7 omega  110.00  135.00   1.0000   20.0000
omega____ theta____ kappa____ phi______ frames
    -      104.5000  -77.0000  -60.0000 25

  8 omega   28.00   53.00   1.0000   20.0000
omega____ theta____ kappa____ phi______ frames
    -      104.5000  -94.0000    0.0000 25

  9 omega   83.00  175.00   1.0000   20.0000
omega____ theta____ kappa____ phi______ frames
    -      104.5000  122.0000    8.0000 92

 10 omega   73.00  120.00   1.0000   20.0000
omega____ theta____ kappa____ phi______ frames
    -      104.5000 -125.0000  -30.0000 47

 11 omega   67.00   93.00   1.0000   20.0000
omega____ theta____ kappa____ phi______ frames
    -      104.5000  -77.0000  -60.0000 26

 12 omega   46.00  103.00   1.0000   20.0000
omega____ theta____ kappa____ phi______ frames
    -      104.5000  -94.0000  -60.0000 57

 13 omega   34.00   84.00   1.0000   20.0000
omega____ theta____ kappa____ phi______ frames
    -      104.5000  -30.0000   30.0000 50

 14 omega   46.00   98.00   1.0000   20.0000
omega____ theta____ kappa____ phi______ frames
    -      104.5000  -45.0000  -90.0000 52

 15 omega   40.00   96.00   1.0000   20.0000
omega____ theta____ kappa____ phi______ frames
    -      104.5000  -45.0000  -30.0000 56

 16 omega   68.00  104.00   1.0000   20.0000
omega____ theta____ kappa____ phi______ frames
    -      104.5000  -94.0000    0.0000 36

 17 omega  108.00  138.00   1.0000   20.0000
omega____ theta____ kappa____ phi______ frames
    -      104.5000   45.0000  -60.0000 30

 18 omega   42.00   90.00   1.0000   20.0000
omega____ theta____ kappa____ phi______ frames
    -      104.5000  -30.0000 -150.0000 48

 19 omega   90.00  115.00   1.0000   20.0000
omega____ theta____ kappa____ phi______ frames
    -      104.5000 -110.0000   17.7237 25

 20 omega   13.00  114.00   1.0000    5.0000
omega____ theta____ kappa____ phi______ frames
    -       42.7573   77.0000  120.0000 101

 21 omega   18.00  111.00   1.0000    5.0000
omega____ theta____ kappa____ phi______ frames
    -       42.7573   57.0000 -120.0000 93

 22 omega  -26.00   68.00   1.0000    5.0000
omega____ theta____ kappa____ phi______ frames
    -       42.7573  -57.0000   90.0000 94

 23 omega   82.00  174.00   1.0000   20.0000
omega____ theta____ kappa____ phi______ frames
    -      104.5000   45.0000  150.0000 92

 24 omega   74.00  176.00   1.0000   20.0000
omega____ theta____ kappa____ phi______ frames
    -      104.5000   77.0000    0.0000 102

 25 omega   75.00  175.00   1.0000   20.0000
omega____ theta____ kappa____ phi______ frames
    -      104.5000   74.0000   43.5701 100

 26 omega   84.00  178.00   1.0000   20.0000
omega____ theta____ kappa____ phi______ frames
    -      104.5000   30.0000 -120.0000 94

 27 omega   33.00  135.00   1.0000   20.0000
omega____ theta____ kappa____ phi______ frames
    -      104.5000  -77.0000   90.0000 102

 28 omega   74.00  176.00   1.0000   20.0000
omega____ theta____ kappa____ phi______ frames
    -      104.5000   77.0000   90.0000 102

 29 omega   78.00  173.00   1.0000   20.0000
omega____ theta____ kappa____ phi______ frames
    -      104.5000   61.0000 -180.0000 95

 30 omega   78.00  173.00   1.0000   20.0000
omega____ theta____ kappa____ phi______ frames
    -      104.5000   61.0000  -90.0000 95

 31 omega   74.00  177.00   1.0000   20.0000
omega____ theta____ kappa____ phi______ frames
    -      104.5000   79.0000  -44.7303 103

 32 omega   78.00  173.00   1.0000   20.0000
omega____ theta____ kappa____ phi______ frames
    -      104.5000   61.0000 -120.0000 95

 33 omega   78.00  173.00   1.0000   20.0000
omega____ theta____ kappa____ phi______ frames
    -      104.5000   61.0000  -60.0000 95

 34 omega   35.00   98.00   1.0000   20.0000
omega____ theta____ kappa____ phi______ frames
    -      104.5000  -45.0000   90.0000 63

 35 omega  -49.00   33.00   1.0000    5.0000
omega____ theta____ kappa____ phi______ frames
    -      -38.5000   37.0000   60.0000 82

 36 omega   13.00  114.00   1.0000    5.0000
omega____ theta____ kappa____ phi______ frames
    -       42.7573   77.0000   60.0000 101

 37 omega   13.00  114.00   1.0000    5.0000
omega____ theta____ kappa____ phi______ frames
    -       42.7573   77.0000  -90.0000 101

 38 omega   78.00  173.00   1.0000   20.0000
omega____ theta____ kappa____ phi______ frames
    -      104.5000   61.0000  150.0000 95

 39 omega   35.00  121.00   1.0000   20.0000
omega____ theta____ kappa____ phi______ frames
    -      104.5000 -125.0000  120.0000 86

 40 omega   78.00  173.00   1.0000   20.0000
omega____ theta____ kappa____ phi______ frames
    -      104.5000   61.0000 -150.0000 95

 41 omega   78.00  173.00   1.0000   20.0000
omega____ theta____ kappa____ phi______ frames
    -      104.5000   61.0000    0.0000 95

 42 omega   74.00  176.00   1.0000   20.0000
omega____ theta____ kappa____ phi______ frames
    -      104.5000   77.0000   60.0000 102

 43 omega   33.00  135.00   1.0000   20.0000
omega____ theta____ kappa____ phi______ frames
    -      104.5000  -77.0000  -90.0000 102
;
_diffrn_measurement_device '\k-geometry diffractometer'
_diffrn_measurement_device_type 'GV1000, Atlas'
_diffrn_measurement_method '\w scans'
_diffrn_measurement_specimen_support 'MiTeGen micromount'
_diffrn_orient_matrix_UB_11 -0.0220970000
_diffrn_orient_matrix_UB_12 -0.2421115000
_diffrn_orient_matrix_UB_13 0.0376959000
_diffrn_orient_matrix_UB_21 -0.0161517000
_diffrn_orient_matrix_UB_22 0.1510319000
_diffrn_orient_matrix_UB_23 0.0717612000
_diffrn_orient_matrix_UB_31 -0.1016462000
_diffrn_orient_matrix_UB_32 0.0285480000
_diffrn_orient_matrix_UB_33 -0.0597788000
_diffrn_radiation_collimation 'focusing mirrors'
_diffrn_radiation_monochromator mirror
_diffrn_radiation_probe x-ray
_diffrn_radiation_type CuK\a
_diffrn_radiation_wavelength 1.54184
_diffrn_radiation_wavelength_determination fundamental
_diffrn_reflns_av_R_equivalents 0.0367
_diffrn_reflns_av_unetI/netI 0.0136
_diffrn_reflns_Laue_measured_fraction_full 0.994
_diffrn_reflns_Laue_measured_fraction_max 0.994
_diffrn_reflns_limit_h_max 19
_diffrn_reflns_limit_h_min -19
_diffrn_reflns_limit_k_max 6
_diffrn_reflns_limit_k_min -6
_diffrn_reflns_limit_l_max 20
_diffrn_reflns_limit_l_min -20
_diffrn_reflns_number 28052
_diffrn_reflns_point_group_measured_fraction_full 0.994
_diffrn_reflns_point_group_measured_fraction_max 0.994
_diffrn_reflns_theta_full 67.684
_diffrn_reflns_theta_max 74.309
_diffrn_reflns_theta_min 3.278
_diffrn_source 'microfocus sealed tube'
_diffrn_source_current 0.8
_diffrn_source_power 0.04
_diffrn_source_target Cu
_diffrn_source_type 'Agilent Diffraction microfocus tube'
_diffrn_source_voltage 50
_exptl_absorpt_coefficient_mu 5.656
_exptl_absorpt_correction_T_max 0.906
_exptl_absorpt_correction_T_min 0.377
_exptl_absorpt_correction_type gaussian
_exptl_absorpt_process_details
;
CrysAlisPro, Agilent Technologies,
Version 1.171.37.35 (release 13-08-2014 CrysAlis171 .NET)
(compiled Aug 13 2014,18:06:01)
Numerical absorption correction based on gaussian integration over
            a multifaceted crystal model
Empirical absorption correction using spherical harmonics,
 implemented in SCALE3 ABSPACK scaling algorithm.
;
_exptl_crystal_colour red
_exptl_crystal_colour_primary red
_exptl_crystal_density_diffrn 1.597
_exptl_crystal_description needle
_exptl_crystal_F_000 636
_exptl_crystal_size_max 0.3253
_exptl_crystal_size_mid 0.088
_exptl_crystal_size_min 0.0177
_refine_diff_density_max 0.465
_refine_diff_density_min -0.367
_refine_diff_density_rms 0.064
_refine_ls_extinction_method none
_refine_ls_goodness_of_fit_ref 1.097
_refine_ls_hydrogen_treatment constr
_refine_ls_matrix_type full
_refine_ls_number_parameters 154
_refine_ls_number_reflns 2646
_refine_ls_number_restraints 0
_refine_ls_restrained_S_all 1.097
_refine_ls_R_factor_all 0.0254
_refine_ls_R_factor_gt 0.0248
_refine_ls_shift/su_max 0.001
_refine_ls_shift/su_mean 0.000
_refine_ls_structure_factor_coef Fsqd
_refine_ls_weighting_details 'w=1/[\s^2^(Fo^2^)+(0.0390P)^2^+0.8179P] where P=(Fo^2^+2Fc^2^)/3'
_refine_ls_weighting_scheme calc
_refine_ls_wR_factor_gt 0.0694
_refine_ls_wR_factor_ref 0.0699
_reflns_Friedel_coverage 0.000
_reflns_number_gt 2548
_reflns_number_total 2646
_reflns_threshold_expression 'I > 2\s(I)'
_cod_data_source_file c6ce02157c2.cif
_cod_data_source_block 1D
_cod_depositor_comments 'Adding full bibliography for 7226989--7226997.cif.'
_cod_database_code 7226996
_nottingham_internal_coll_name OFFPLB
_nottingham_internal_coll_number 14289
_nottingham_internal_coll_client FFP/DBA
_nottingham_internal_coll_type custom
_nottingham_internal_coll_frame_method 'omega scans'
_nottingham_internal_coll_frame_time '5.0000, 20.0000'
_nottingham_internal_coll_frame_width 1.0000
_nottingham_internal_coll_user pczfp
_nottingham_internal_coll_date 08/01/2015
_nottingham_internal_coll_location NOTTS
_nottingham_internal_coll_instrument 'GVA, PL13110002'
_nottingham_internal_process_date 09/01/2015
_nottingham_internal_process_user pczfp
_nottingham_internal_solution_date 09/01/2015
_nottingham_internal_solution_user pczfp
_nottingham_internal_refinement_date 09/01/2015
_nottingham_internal_refinement_user pczfp
_nottingham_internal_self_validation_date 16/082016
_nottingham_internal_self_validation_user pczfp/pczwl
_nottingham_internal_validation_date 4/10/2016
_nottingham_internal_validation_user pczwl
_nottingham_internal_archive_date 4/10/2016
_shelx_shelxl_version_number 2014/7
_chemical_oxdiff_formula 'C26 H30 Br2 N2 O2 S2'
_shelx_space_group_comment
;
The symmetry employed for this shelxl refinement is uniquely defined
by the following loop, which should always be used as a source of
symmetry information in preference to the above space-group names.
They are only intended as comments.
;
_reflns_odcompleteness_completeness 100.00
_reflns_odcompleteness_iscentric 1
_reflns_odcompleteness_theta 66.97
_olex2_refinement_description
;
1. Fixed Uiso
 At 1.2 times of:
  All C(H) groups, All C(H,H) groups
2.a Secondary CH2 refined with riding coordinates:
 C8(H8A,H8B), C9(H9A,H9B), C10(H10A,H10B), C11(H11A,H11B), C12(H12A,H12B),
 C13(H13A,H13B)
2.b Aromatic/amide H refined with riding coordinates:
 C1(H1), C2(H2), C3(H3)
;
_olex2_date_sample_data_collection 2015-01-15
_olex2_date_sample_submission 2014-12-16
_olex2_exptl_crystal_mounting_method 'in fomblin film on a micromount'
_olex2_submission_special_instructions 'No special instructions were received'

loop_
_space_group_symop_operation_xyz
'x, y, z'
'-x+1/2, y+1/2, -z+1/2'
'-x, -y, -z'
'x-1/2, -y-1/2, z-1/2'

loop_
_atom_site_label
_atom_site_type_symbol
_atom_site_fract_x
_atom_site_fract_y
_atom_site_fract_z
_atom_site_U_iso_or_equiv
_atom_site_adp_type
_atom_site_occupancy
_atom_site_site_symmetry_order
_atom_site_calc_flag
_atom_site_refinement_flags_posn
Br1 Br -0.05032(2) 0.60923(4) 0.64519(2) 0.02973(9) Uani 1 1 d .
S1 S 0.28007(3) -0.10194(8) 0.44255(3) 0.02773(12) Uani 1 1 d .
O1 O 0.51436(9) 0.3629(2) 0.33306(8) 0.0269(3) Uani 1 1 d .
N1 N 0.41870(9) 0.3348(3) 0.56202(9) 0.0197(3) Uani 1 1 d .
C1 C 0.26196(13) -0.2839(4) 0.35300(13) 0.0285(4) Uani 1 1 d .
H1 H 0.2169 -0.4108 0.3335 0.034 Uiso 1 1 calc R
C2 C 0.31977(12) -0.2255(3) 0.31274(12) 0.0262(4) Uani 1 1 d .
H2 H 0.3196 -0.3083 0.2620 0.031 Uiso 1 1 calc R
C3 C 0.38011(11) -0.0289(3) 0.35433(11) 0.0232(3) Uani 1 1 d .
H3 H 0.4244 0.0354 0.3343 0.028 Uiso 1 1 calc R
C4 C 0.36757(11) 0.0605(3) 0.42779(11) 0.0200(3) Uani 1 1 d .
C5 C 0.42010(10) 0.2590(3) 0.48208(10) 0.0190(3) Uani 1 1 d .
C6 C 0.52233(11) 0.4611(3) 0.40245(11) 0.0207(3) Uani 1 1 d .
C7 C 0.48181(11) 0.4132(3) 0.46555(11) 0.0191(3) Uani 1 1 d .
C8 C 0.36872(11) 0.2278(3) 0.61182(11) 0.0219(3) Uani 1 1 d .
H8A H 0.4056 0.2484 0.6750 0.026 Uiso 1 1 calc R
H8B H 0.3605 0.0472 0.5995 0.026 Uiso 1 1 calc R
C9 C 0.27541(12) 0.3471(3) 0.59025(11) 0.0236(3) Uani 1 1 d .
H9A H 0.2385 0.3291 0.5269 0.028 Uiso 1 1 calc R
H9B H 0.2833 0.5271 0.6039 0.028 Uiso 1 1 calc R
C10 C 0.22501(12) 0.2268(4) 0.64223(12) 0.0264(4) Uani 1 1 d .
H10A H 0.2604 0.2545 0.7054 0.032 Uiso 1 1 calc R
H10B H 0.2214 0.0450 0.6317 0.032 Uiso 1 1 calc R
C11 C 0.12833(12) 0.3298(4) 0.61790(12) 0.0278(4) Uani 1 1 d .
H11A H 0.1317 0.5119 0.6278 0.033 Uiso 1 1 calc R
H11B H 0.0925 0.2998 0.5550 0.033 Uiso 1 1 calc R
C12 C 0.07959(12) 0.2098(4) 0.67135(13) 0.0288(4) Uani 1 1 d .
H12A H 0.0901 0.0279 0.6732 0.035 Uiso 1 1 calc R
H12B H 0.1075 0.2727 0.7321 0.035 Uiso 1 1 calc R
C13 C -0.02190(12) 0.2562(4) 0.63743(13) 0.0281(4) Uani 1 1 d .
H13A H -0.0488 0.1556 0.6716 0.034 Uiso 1 1 calc R
H13B H -0.0501 0.2017 0.5757 0.034 Uiso 1 1 calc R

loop_
_atom_site_aniso_label
_atom_site_aniso_U_11
_atom_site_aniso_U_22
_atom_site_aniso_U_33
_atom_site_aniso_U_23
_atom_site_aniso_U_13
_atom_site_aniso_U_12
Br1 0.02596(13) 0.03078(13) 0.03425(13) 0.00184(7) 0.01358(9) -0.00032(7)
S1 0.0243(2) 0.0301(2) 0.0338(2) -0.00121(17) 0.01669(19) -0.00736(16)
O1 0.0281(7) 0.0332(7) 0.0250(6) -0.0020(5) 0.0164(5) -0.0047(5)
N1 0.0162(6) 0.0254(7) 0.0207(6) 0.0052(6) 0.0108(5) 0.0000(6)
C1 0.0253(8) 0.0253(9) 0.0349(9) 0.0009(7) 0.0116(7) -0.0037(7)
C2 0.0255(8) 0.0242(8) 0.0285(8) 0.0017(7) 0.0102(7) 0.0016(7)
C3 0.0203(8) 0.0238(8) 0.0252(8) 0.0034(7) 0.0083(6) 0.0017(7)
C4 0.0152(7) 0.0226(8) 0.0228(8) 0.0068(6) 0.0078(6) 0.0017(6)
C5 0.0139(7) 0.0242(8) 0.0196(7) 0.0060(6) 0.0074(6) 0.0036(6)
C6 0.0157(7) 0.0253(8) 0.0234(8) 0.0048(7) 0.0101(6) 0.0018(6)
C7 0.0144(7) 0.0243(8) 0.0199(7) 0.0041(6) 0.0079(6) 0.0012(6)
C8 0.0194(8) 0.0285(9) 0.0224(7) 0.0064(6) 0.0131(6) -0.0010(7)
C9 0.0206(8) 0.0287(8) 0.0264(8) 0.0045(7) 0.0145(7) -0.0003(7)
C10 0.0222(8) 0.0325(9) 0.0311(9) 0.0049(7) 0.0178(7) -0.0003(7)
C11 0.0228(8) 0.0363(9) 0.0302(9) 0.0051(8) 0.0167(7) 0.0003(8)
C12 0.0245(9) 0.0334(10) 0.0352(9) 0.0062(8) 0.0190(8) -0.0001(7)
C13 0.0236(8) 0.0290(9) 0.0360(9) -0.0023(7) 0.0162(7) -0.0032(7)

loop_
_atom_type_symbol
_atom_type_description
_atom_type_scat_dispersion_real
_atom_type_scat_dispersion_imag
_atom_type_scat_source
C C 0.0181 0.0091 'International Tables Vol C Tables 4.2.6.8 and 6.1.1.4'
H H 0.0000 0.0000 'International Tables Vol C Tables 4.2.6.8 and 6.1.1.4'
N N 0.0311 0.0180 'International Tables Vol C Tables 4.2.6.8 and 6.1.1.4'
O O 0.0492 0.0322 'International Tables Vol C Tables 4.2.6.8 and 6.1.1.4'
S S 0.3331 0.5567 'International Tables Vol C Tables 4.2.6.8 and 6.1.1.4'
Br Br -0.6763 1.2805 'International Tables Vol C Tables 4.2.6.8 and 6.1.1.4'

loop_
_exptl_crystal_face_index_h
_exptl_crystal_face_index_k
_exptl_crystal_face_index_l
_exptl_crystal_face_perp_dist
_exptl_oxdiff_crystal_face_indexfrac_h
_exptl_oxdiff_crystal_face_indexfrac_k
_exptl_oxdiff_crystal_face_indexfrac_l
_exptl_oxdiff_crystal_face_x
_exptl_oxdiff_crystal_face_y
_exptl_oxdiff_crystal_face_z
0 -1 0 0.1663 -0.0004 -0.9994 0.0007 0.2420 -0.1509 -0.0285
0 1 0 0.1590 0.0004 0.9994 -0.0007 -0.2420 0.1509 0.0285
-5 0 -2 0.0380 -4.9993 0.0000 -1.9987 0.0351 -0.0627 0.6276
5 0 2 0.0399 4.9993 -0.0000 1.9987 -0.0351 0.0627 -0.6276
-1 0 1 0.0088 -0.9990 0.0002 0.9999 0.0597 0.0879 0.0418
1 0 -1 0.0088 0.9990 -0.0002 -0.9999 -0.0597 -0.0879 -0.0418

loop_
_geom_angle_atom_site_label_1
_geom_angle_atom_site_label_2
_geom_angle_atom_site_label_3
_geom_angle
_geom_angle_site_symmetry_1
_geom_angle_site_symmetry_3
C1 S1 C4 92.37(9) . .
C5 N1 C6 111.85(13) . 3_666
C5 N1 C8 129.13(15) . .
C6 N1 C8 118.97(14) 3_666 .
S1 C1 H1 124.0 . .
C2 C1 S1 112.01(14) . .
C2 C1 H1 124.0 . .
C1 C2 H2 123.5 . .
C1 C2 C3 112.94(17) . .
C3 C2 H2 123.5 . .
C2 C3 H3 123.6 . .
C4 C3 C2 112.73(16) . .
C4 C3 H3 123.6 . .
C3 C4 S1 109.94(13) . .
C3 C4 C5 124.07(15) . .
C5 C4 S1 125.99(13) . .
N1 C5 C4 126.47(14) . .
C7 C5 N1 106.48(15) . .
C7 C5 C4 127.04(15) . .
O1 C6 N1 122.47(14) . 3_666
O1 C6 C7 133.43(16) . .
N1 C6 C7 104.10(14) 3_666 .
C5 C7 C6 142.45(17) . .
C5 C7 C7 109.50(18) . 3_666
C7 C7 C6 108.05(18) 3_666 .
N1 C8 H8A 109.0 . .
N1 C8 H8B 109.0 . .
N1 C8 C9 112.95(13) . .
H8A C8 H8B 107.8 . .
C9 C8 H8A 109.0 . .
C9 C8 H8B 109.0 . .
C8 C9 H9A 109.4 . .
C8 C9 H9B 109.4 . .
C8 C9 C10 111.19(14) . .
H9A C9 H9B 108.0 . .
C10 C9 H9A 109.4 . .
C10 C9 H9B 109.4 . .
C9 C10 H10A 109.0 . .
C9 C10 H10B 109.0 . .
C9 C10 C11 112.76(15) . .
H10A C10 H10B 107.8 . .
C11 C10 H10A 109.0 . .
C11 C10 H10B 109.0 . .
C10 C11 H11A 109.2 . .
C10 C11 H11B 109.2 . .
H11A C11 H11B 107.9 . .
C12 C11 C10 111.98(15) . .
C12 C11 H11A 109.2 . .
C12 C11 H11B 109.2 . .
C11 C12 H12A 108.5 . .
C11 C12 H12B 108.5 . .
H12A C12 H12B 107.5 . .
C13 C12 C11 114.88(16) . .
C13 C12 H12A 108.5 . .
C13 C12 H12B 108.5 . .
Br1 C13 H13A 109.2 . .
Br1 C13 H13B 109.2 . .
C12 C13 Br1 111.96(13) . .
C12 C13 H13A 109.2 . .
C12 C13 H13B 109.2 . .
H13A C13 H13B 107.9 . .

loop_
_geom_bond_atom_site_label_1
_geom_bond_atom_site_label_2
_geom_bond_distance
_geom_bond_site_symmetry_2
Br1 C13 1.966(2) .
S1 C1 1.707(2) .
S1 C4 1.7344(17) .
O1 C6 1.227(2) .
N1 C5 1.394(2) .
N1 C6 1.414(2) 3_666
N1 C8 1.4642(19) .
C1 H1 0.9500 .
C1 C2 1.362(3) .
C2 H2 0.9500 .
C2 C3 1.414(3) .
C3 H3 0.9500 .
C3 C4 1.393(2) .
C4 C5 1.436(2) .
C5 C7 1.388(2) .
C6 N1 1.414(2) 3_666
C6 C7 1.446(2) .
C7 C7 1.414(3) 3_666
C8 H8A 0.9900 .
C8 H8B 0.9900 .
C8 C9 1.523(2) .
C9 H9A 0.9900 .
C9 H9B 0.9900 .
C9 C10 1.526(2) .
C10 H10A 0.9900 .
C10 H10B 0.9900 .
C10 C11 1.530(2) .
C11 H11A 0.9900 .
C11 H11B 0.9900 .
C11 C12 1.525(2) .
C12 H12A 0.9900 .
C12 H12B 0.9900 .
C12 C13 1.507(3) .
C13 H13A 0.9900 .
C13 H13B 0.9900 .

loop_
_geom_torsion_atom_site_label_1
_geom_torsion_atom_site_label_2
_geom_torsion_atom_site_label_3
_geom_torsion_atom_site_label_4
_geom_torsion
_geom_torsion_site_symmetry_1
_geom_torsion_site_symmetry_4
S1 C1 C2 C3 -0.3(2) . .
S1 C4 C5 N1 9.0(2) . .
S1 C4 C5 C7 -170.83(14) . .
O1 C6 C7 C5 -1.2(4) . .
O1 C6 C7 C7 179.2(2) . 3_666
N1 C5 C7 C6 179.7(2) . .
N1 C5 C7 C7 -0.7(2) . 3_666
N1 C6 C7 C5 179.4(2) 3_666 .
N1 C6 C7 C7 -0.3(2) 3_666 3_666
N1 C8 C9 C10 178.89(15) . .
C1 S1 C4 C3 0.25(14) . .
C1 S1 C4 C5 -179.96(15) . .
C1 C2 C3 C4 0.5(2) . .
C2 C3 C4 S1 -0.45(19) . .
C2 C3 C4 C5 179.75(16) . .
C3 C4 C5 N1 -171.26(16) . .
C3 C4 C5 C7 8.9(3) . .
C4 S1 C1 C2 0.02(15) . .
C4 C5 C7 C6 -0.4(4) . .
C4 C5 C7 C7 179.18(17) . 3_666
C5 N1 C8 C9 -91.9(2) . .
C6 N1 C5 C4 -178.99(15) 3_666 .
C6 N1 C5 C7 0.85(18) 3_666 .
C6 N1 C8 C9 90.62(18) 3_666 .
C8 N1 C5 C4 3.4(3) . .
C8 N1 C5 C7 -176.79(15) . .
C8 C9 C10 C11 -176.17(16) . .
C9 C10 C11 C12 -179.24(16) . .
C10 C11 C12 C13 -166.45(17) . .
C11 C12 C13 Br1 -65.6(2) . .
